data_4347358
loop_
_publ_author_name
'Roy, Dipak Kumar'
'Borthakur, Rosmita'
'Prakash, Rini'
'Bhattacharya, Somnath'
'Jagan, Rajamony'
'Ghosh, Sundargopal'

_publ_section_title
;
 Hypoelectronic 8-11-Vertex Irida- and Rhodaboranes.
;
_journal_issue 10
_journal_name_full 'Inorganic chemistry'
_journal_page_first 4764
_journal_page_last 4770
_journal_paper_doi 10.1021/acs.inorgchem.6b00076
_journal_volume 55
_journal_year 2016
_chemical_formula_sum 'C20 H36 B6 Ir2'
_chemical_formula_weight 725.75
_space_group_crystal_system monoclinic
_space_group_IT_number 14
_space_group_name_Hall '-P 2ybc'
_space_group_name_H-M_alt 'P 1 21/c 1'
_atom_sites_solution_hydrogens geom
_audit_creation_method SHELXL-2014/7
_cell_angle_alpha 90
_cell_angle_beta 117.242(11)
_cell_angle_gamma 90
_cell_formula_units_Z 8
_cell_length_a 16.4805(14)
_cell_length_b 19.9995(11)
_cell_length_c 16.6991(14)
_cell_measurement_reflns_used 7323
_cell_measurement_temperature 293(2)
_cell_measurement_theta_max 24.5
_cell_measurement_theta_min 2.7
_cell_volume 4893.5(8)
_computing_cell_refinement 'APEX2/SAINT (Bruker, 2004)'
_computing_data_collection 'APEX2 (Bruker, 2004)'
_computing_data_reduction 'SAINT/XPREP (Bruker, 2004)'
_computing_molecular_graphics 'ORTEP3 (Farrugia, 1997) and Mercury (Bruno et al., 2002)'
_computing_publication_material 'SHELXL-2014 (Sheldrick, 2014)'
_computing_structure_refinement 'SHELXL-2014 (Sheldrick, 2014)'
_computing_structure_solution 'SIR92 (Altornare et al., 1993)'
_diffrn_ambient_temperature 293(2)
_diffrn_detector_area_resol_mean 16.0309
_diffrn_measured_fraction_theta_full 0.997
_diffrn_measured_fraction_theta_max 0.876
_diffrn_measurement_device_type 'SuperNova, Dual, Mo at zero, Eos'
_diffrn_measurement_method '\w scans'
_diffrn_radiation_type MoK\a
_diffrn_radiation_wavelength 0.71073
_diffrn_reflns_av_R_equivalents 0.1019
_diffrn_reflns_av_unetI/netI 0.1026
_diffrn_reflns_Laue_measured_fraction_full 0.997
_diffrn_reflns_Laue_measured_fraction_max 0.876
_diffrn_reflns_limit_h_max 18
_diffrn_reflns_limit_h_min -19
_diffrn_reflns_limit_k_max 17
_diffrn_reflns_limit_k_min -23
_diffrn_reflns_limit_l_max 19
_diffrn_reflns_limit_l_min -18
_diffrn_reflns_number 22639
_diffrn_reflns_point_group_measured_fraction_full 0.997
_diffrn_reflns_point_group_measured_fraction_max 0.876
_diffrn_reflns_theta_full 24.993
_diffrn_reflns_theta_max 24.993
_diffrn_reflns_theta_min 2.927
_diffrn_source 'SuperNova (Mo) X-ray Source'
_exptl_absorpt_coefficient_mu 10.870
_exptl_absorpt_correction_T_max 0.52
_exptl_absorpt_correction_T_min 0.35
_exptl_absorpt_correction_type multi-scan
_exptl_absorpt_process_details
;
CrysAlisPro, Agilent Technologies,
Version 1.171.36.32 (release 02-08-2013 CrysAlis171 .NET)
(compiled Aug  2 2013,16:46:58)
Empirical absorption correction using spherical harmonics,
 implemented in SCALE3 ABSPACK scaling algorithm.
;
_exptl_crystal_colour red
_exptl_crystal_density_diffrn 1.970
_exptl_crystal_description block
_exptl_crystal_F_000 2720
_exptl_crystal_size_max 0.150
_exptl_crystal_size_mid 0.100
_exptl_crystal_size_min 0.100
_refine_diff_density_max 3.392
_refine_diff_density_min -4.208
_refine_diff_density_rms 0.361
_refine_ls_extinction_coef 0.00044(9)
_refine_ls_extinction_expression Fc^*^=kFc[1+0.001xFc^2^\l^3^/sin(2\q)]^-1/4^
_refine_ls_extinction_method 'SHELXL-2014/7 (Sheldrick 2014'
_refine_ls_goodness_of_fit_ref 1.077
_refine_ls_hydrogen_treatment constr
_refine_ls_matrix_type full
_refine_ls_number_parameters 525
_refine_ls_number_reflns 8552
_refine_ls_number_restraints 324
_refine_ls_restrained_S_all 1.071
_refine_ls_R_factor_all 0.1212
_refine_ls_R_factor_gt 0.0831
_refine_ls_shift/su_max 0.001
_refine_ls_shift/su_mean 0.000
_refine_ls_structure_factor_coef Fsqd
_refine_ls_weighting_details 'w=1/[\s^2^(Fo^2^)+(0.1483P)^2^] where P=(Fo^2^+2Fc^2^)/3'
_refine_ls_weighting_scheme calc
_refine_ls_wR_factor_gt 0.2211
_refine_ls_wR_factor_ref 0.2706
_reflns_Friedel_coverage 0.000
_reflns_number_gt 5399
_reflns_number_total 8552
_reflns_threshold_expression 'I > 2\s(I)'
_cod_data_source_file ic6b00076_si_002.cif
_cod_data_source_block 2
_cod_original_sg_symbol_H-M 'P 21/c'
_cod_database_code 4347358
_shelx_shelxl_version_number 2014/7
_shelx_space_group_comment
;
The symmetry employed for this shelxl refinement is uniquely defined
by the following loop, which should always be used as a source of
symmetry information in preference to the above space-group names.
They are only intended as comments.
;
_shelx_estimated_absorpt_t_min 0.292
_shelx_estimated_absorpt_t_max 0.409

loop_
_space_group_symop_operation_xyz
'x, y, z'
'-x, y+1/2, -z+1/2'
'-x, -y, -z'
'x, -y-1/2, z-1/2'

loop_
_atom_site_label
_atom_site_type_symbol
_atom_site_fract_x
_atom_site_fract_y
_atom_site_fract_z
_atom_site_U_iso_or_equiv
_atom_site_adp_type
_atom_site_occupancy
_atom_site_site_symmetry_order
_atom_site_calc_flag
_atom_site_refinement_flags_posn
_atom_site_refinement_flags_adp
C1 C 0.4901(11) 0.2262(9) 0.1752(10) 0.054(4) Uani 1 1 d . U
C2 C 0.4108(12) 0.2037(11) 0.1823(11) 0.065(5) Uani 1 1 d . U
C3 C 0.4195(11) 0.2301(10) 0.2648(11) 0.061(4) Uani 1 1 d . U
C4 C 0.5001(11) 0.2663(11) 0.3082(11) 0.063(4) Uani 1 1 d . U
C5 C 0.5462(10) 0.2613(9) 0.2530(10) 0.051(3) Uani 1 1 d . U
C6 C 0.5076(19) 0.2053(12) 0.0975(15) 0.113(9) Uani 1 1 d . U
H6A H 0.5268 0.2434 0.0755 0.169 Uiso 1 1 calc R U
H6B H 0.4526 0.1873 0.0500 0.169 Uiso 1 1 calc R U
H6C H 0.5546 0.1718 0.1176 0.169 Uiso 1 1 calc R U
C7 C 0.3326(14) 0.1600(12) 0.1169(15) 0.106(8) Uani 1 1 d . U
H7A H 0.3513 0.1140 0.1255 0.160 Uiso 1 1 calc R U
H7B H 0.3167 0.1731 0.0561 0.160 Uiso 1 1 calc R U
H7C H 0.2806 0.1655 0.1277 0.160 Uiso 1 1 calc R U
C8 C 0.3547(15) 0.2198(14) 0.3052(16) 0.116(9) Uani 1 1 d . U
H8A H 0.3034 0.1936 0.2648 0.174 Uiso 1 1 calc R U
H8B H 0.3858 0.1969 0.3617 0.174 Uiso 1 1 calc R U
H8C H 0.3337 0.2625 0.3147 0.174 Uiso 1 1 calc R U
C9 C 0.5409(15) 0.2947(13) 0.4005(13) 0.098(7) Uani 1 1 d . U
H9A H 0.4932 0.3111 0.4132 0.147 Uiso 1 1 calc R U
H9B H 0.5810 0.3308 0.4047 0.147 Uiso 1 1 calc R U
H9C H 0.5747 0.2606 0.4433 0.147 Uiso 1 1 calc R U
C10 C 0.6407(14) 0.2874(11) 0.2770(14) 0.080(6) Uani 1 1 d . U
H10A H 0.6853 0.2543 0.3115 0.120 Uiso 1 1 calc R U
H10B H 0.6516 0.3275 0.3120 0.120 Uiso 1 1 calc R U
H10C H 0.6452 0.2969 0.2228 0.120 Uiso 1 1 calc R U
C11 C 0.5429(14) 0.5229(12) 0.2075(15) 0.092(6) Uani 1 1 d . U
C12 C 0.5477(13) 0.4988(12) 0.2938(15) 0.087(5) Uani 1 1 d . U
C13 C 0.4718(13) 0.5228(11) 0.2926(13) 0.078(5) Uani 1 1 d . U
C14 C 0.4182(12) 0.5584(11) 0.2161(13) 0.076(5) Uani 1 1 d . U
C15 C 0.4621(14) 0.5553(11) 0.1629(14) 0.082(5) Uani 1 1 d . U
C16 C 0.6137(18) 0.5111(18) 0.173(2) 0.172(13) Uani 1 1 d . U
H16A H 0.5836 0.5098 0.1085 0.258 Uiso 1 1 calc R U
H16B H 0.6444 0.4694 0.1962 0.258 Uiso 1 1 calc R U
H16C H 0.6575 0.5469 0.1933 0.258 Uiso 1 1 calc R U
C17 C 0.6270(17) 0.4676(15) 0.3628(19) 0.160(12) Uani 1 1 d . U
H17A H 0.6657 0.5010 0.4037 0.240 Uiso 1 1 calc R U
H17B H 0.6597 0.4447 0.3360 0.240 Uiso 1 1 calc R U
H17C H 0.6089 0.4362 0.3950 0.240 Uiso 1 1 calc R U
C18 C 0.448(2) 0.5172(16) 0.3733(18) 0.150(11) Uani 1 1 d . U
H18A H 0.4407 0.4710 0.3840 0.225 Uiso 1 1 calc R U
H18B H 0.3926 0.5410 0.3590 0.225 Uiso 1 1 calc R U
H18C H 0.4969 0.5362 0.4263 0.225 Uiso 1 1 calc R U
C19 C 0.3358(15) 0.6026(14) 0.1983(19) 0.120(9) Uani 1 1 d . U
H19A H 0.3547 0.6485 0.2090 0.179 Uiso 1 1 calc R U
H19B H 0.3107 0.5897 0.2378 0.179 Uiso 1 1 calc R U
H19C H 0.2903 0.5973 0.1368 0.179 Uiso 1 1 calc R U
C20 C 0.4368(17) 0.5951(13) 0.0772(14) 0.112(9) Uani 1 1 d . U
H20A H 0.3726 0.5906 0.0382 0.168 Uiso 1 1 calc R U
H20B H 0.4704 0.5783 0.0473 0.168 Uiso 1 1 calc R U
H20C H 0.4515 0.6413 0.0920 0.168 Uiso 1 1 calc R U
C21 C -0.0122(12) 0.6846(11) -0.3148(12) 0.071(5) Uani 1 1 d . U
C22 C -0.0429(12) 0.6779(10) -0.2503(13) 0.068(4) Uani 1 1 d . U
C23 C 0.0187(14) 0.6387(10) -0.1763(13) 0.074(4) Uani 1 1 d . U
C24 C 0.0916(14) 0.6189(11) -0.1967(13) 0.075(5) Uani 1 1 d . U
C25 C 0.0696(13) 0.6507(11) -0.2798(12) 0.073(4) Uani 1 1 d . U
C26 C -0.0581(19) 0.7128(14) -0.4068(14) 0.123(10) Uani 1 1 d . U
H26A H -0.0957 0.7498 -0.4080 0.184 Uiso 1 1 calc R U
H26B H -0.0953 0.6790 -0.4482 0.184 Uiso 1 1 calc R U
H26C H -0.0129 0.7279 -0.4240 0.184 Uiso 1 1 calc R U
C27 C -0.1350(15) 0.7028(13) -0.2635(19) 0.115(9) Uani 1 1 d . U
H27A H -0.1530 0.7408 -0.3030 0.172 Uiso 1 1 calc R U
H27B H -0.1309 0.7155 -0.2063 0.172 Uiso 1 1 calc R U
H27C H -0.1795 0.6679 -0.2894 0.172 Uiso 1 1 calc R U
C28 C 0.009(2) 0.6184(16) -0.094(2) 0.171(14) Uani 1 1 d . U
H28A H 0.0651 0.5991 -0.0506 0.256 Uiso 1 1 calc R U
H28B H -0.0393 0.5861 -0.1113 0.256 Uiso 1 1 calc R U
H28C H -0.0055 0.6570 -0.0692 0.256 Uiso 1 1 calc R U
C29 C 0.167(2) 0.5757(17) -0.133(2) 0.187(15) Uani 1 1 d . U
H29A H 0.2033 0.5612 -0.1610 0.280 Uiso 1 1 calc R U
H29B H 0.1414 0.5374 -0.1179 0.280 Uiso 1 1 calc R U
H29C H 0.2038 0.6005 -0.0795 0.280 Uiso 1 1 calc R U
C30 C 0.1260(18) 0.6395(15) -0.3297(18) 0.134(10) Uani 1 1 d . U
H30A H 0.1800 0.6147 -0.2921 0.201 Uiso 1 1 calc R U
H30B H 0.0906 0.6149 -0.3841 0.201 Uiso 1 1 calc R U
H30C H 0.1429 0.6820 -0.3445 0.201 Uiso 1 1 calc R U
C31 C 0.0139(15) 0.9296(11) -0.2988(13) 0.081(5) Uani 1 1 d . U
C32 C -0.0473(15) 0.9195(13) -0.2686(14) 0.093(6) Uani 1 1 d . U
C33 C -0.0193(14) 0.9434(12) -0.1851(13) 0.089(5) Uani 1 1 d . U
C34 C 0.0673(14) 0.9756(12) -0.1594(15) 0.090(5) Uani 1 1 d . U
C35 C 0.0861(14) 0.9670(10) -0.2303(14) 0.079(5) Uani 1 1 d . U
C36 C 0.020(3) 0.919(2) -0.384(2) 0.223(17) Uani 1 1 d . U
H36A H 0.0001 0.8746 -0.4055 0.334 Uiso 1 1 calc R U
H36B H 0.0819 0.9250 -0.3729 0.334 Uiso 1 1 calc R U
H36C H -0.0185 0.9509 -0.4280 0.334 Uiso 1 1 calc R U
C37 C -0.137(2) 0.8860(17) -0.323(2) 0.193(15) Uani 1 1 d . U
H37A H -0.1592 0.8679 -0.2827 0.290 Uiso 1 1 calc R U
H37B H -0.1303 0.8505 -0.3576 0.290 Uiso 1 1 calc R U
H37C H -0.1806 0.9180 -0.3621 0.290 Uiso 1 1 calc R U
C38 C -0.077(2) 0.9394(17) -0.1346(19) 0.167(12) Uani 1 1 d . U
H38A H -0.1403 0.9346 -0.1772 0.251 Uiso 1 1 calc R U
H38B H -0.0690 0.9795 -0.1002 0.251 Uiso 1 1 calc R U
H38C H -0.0581 0.9016 -0.0948 0.251 Uiso 1 1 calc R U
C39 C 0.105(2) 1.0122(18) -0.067(2) 0.189(15) Uani 1 1 d . U
H39A H 0.1501 1.0445 -0.0625 0.283 Uiso 1 1 calc R U
H39B H 0.1328 0.9801 -0.0189 0.283 Uiso 1 1 calc R U
H39C H 0.0561 1.0344 -0.0616 0.283 Uiso 1 1 calc R U
C40 C 0.167(2) 1.011(2) -0.220(3) 0.221(18) Uani 1 1 d . U
H40A H 0.1482 1.0572 -0.2312 0.332 Uiso 1 1 calc R U
H40B H 0.1878 0.9974 -0.2630 0.332 Uiso 1 1 calc R U
H40C H 0.2164 1.0068 -0.1604 0.332 Uiso 1 1 calc R U
B1 B 0.3355(13) 0.3907(12) 0.2067(14) 0.066(5) Uani 1 1 d . U
H1 H 0.3318 0.3944 0.2706 0.079 Uiso 1 1 calc R U
B2 B 0.2726(16) 0.3408(14) 0.1047(14) 0.078(5) Uani 1 1 d . U
H2 H 0.2114 0.3095 0.0833 0.094 Uiso 1 1 calc R U
B3 B 0.2762(16) 0.4343(14) 0.0972(14) 0.082(4) Uani 1 1 d . U
H3 H 0.2144 0.4655 0.0671 0.098 Uiso 1 1 calc R U
B4 B 0.3392(15) 0.4288(12) 0.0377(13) 0.072(4) Uani 1 1 d . U
H4 H 0.3152 0.4589 -0.0240 0.087 Uiso 1 1 calc R U
B5 B 0.3257(15) 0.3455(12) 0.0363(14) 0.073(4) Uani 1 1 d . U
H5 H 0.2875 0.3203 -0.0289 0.087 Uiso 1 1 calc R U
B6 B 0.4372(16) 0.3787(12) 0.0912(13) 0.070(5) Uani 1 1 d . U
H6 H 0.4993 0.3721 0.0832 0.083 Uiso 1 1 calc R U
B7 B 0.0713(15) 0.7957(11) -0.0895(13) 0.065(5) Uani 1 1 d . U
H7 H 0.0120 0.7897 -0.0766 0.079 Uiso 1 1 calc R U
B8 B 0.1868(15) 0.7639(13) -0.0448(14) 0.075(4) Uani 1 1 d . U
H8 H 0.2320 0.7400 0.0198 0.090 Uiso 1 1 calc R U
B9 B 0.1731(14) 0.8435(13) -0.0410(13) 0.069(4) Uani 1 1 d . U
H9 H 0.1994 0.8733 0.0212 0.083 Uiso 1 1 calc R U
B10 B 0.2331(17) 0.8461(14) -0.1023(14) 0.076(4) Uani 1 1 d . U
H10 H 0.2970 0.8750 -0.0728 0.092 Uiso 1 1 calc R U
B11 B 0.2309(15) 0.7546(13) -0.1148(14) 0.075(4) Uani 1 1 d . U
H11 H 0.2892 0.7209 -0.0979 0.090 Uiso 1 1 calc R U
B12 B 0.1684(13) 0.8057(11) -0.2118(13) 0.060(4) Uani 1 1 d . U
H12 H 0.1698 0.8102 -0.2769 0.072 Uiso 1 1 calc R U
Ir1 Ir 0.41044(4) 0.31676(4) 0.17601(4) 0.0441(3) Uani 1 1 d . .
Ir2 Ir 0.42044(4) 0.45459(4) 0.17485(4) 0.0516(3) Uani 1 1 d . .
Ir3 Ir 0.09108(4) 0.73244(4) -0.18134(4) 0.0441(3) Uani 1 1 d . .
Ir4 Ir 0.08900(4) 0.87014(4) -0.17353(4) 0.0446(3) Uani 1 1 d . .

loop_
_atom_site_aniso_label
_atom_site_aniso_U_11
_atom_site_aniso_U_22
_atom_site_aniso_U_33
_atom_site_aniso_U_23
_atom_site_aniso_U_13
_atom_site_aniso_U_12
C1 0.068(7) 0.048(9) 0.049(6) 0.021(6) 0.028(5) 0.011(6)
C2 0.070(7) 0.073(12) 0.055(6) 0.020(6) 0.031(5) 0.003(7)
C3 0.055(6) 0.072(11) 0.052(6) 0.023(6) 0.022(5) 0.018(6)
C4 0.056(6) 0.080(11) 0.054(6) 0.013(6) 0.026(5) 0.015(7)
C5 0.053(6) 0.046(9) 0.053(6) 0.018(6) 0.024(5) 0.022(6)
C6 0.152(19) 0.099(18) 0.086(14) -0.013(12) 0.054(13) 0.047(15)
C7 0.080(12) 0.081(16) 0.111(15) 0.013(13) 0.003(11) -0.002(12)
C8 0.088(13) 0.16(2) 0.128(16) 0.029(15) 0.072(13) 0.012(14)
C9 0.106(14) 0.123(19) 0.069(12) 0.007(12) 0.045(11) 0.017(14)
C10 0.084(12) 0.065(14) 0.082(12) 0.014(11) 0.030(10) 0.008(11)
C11 0.071(8) 0.081(14) 0.093(9) -0.009(9) 0.010(7) -0.012(8)
C12 0.060(7) 0.074(13) 0.088(8) -0.007(8) 0.002(6) -0.005(8)
C13 0.061(7) 0.062(12) 0.075(7) 0.000(7) 0.001(6) -0.007(7)
C14 0.058(7) 0.062(12) 0.074(8) -0.002(8) 0.001(6) -0.006(7)
C15 0.070(8) 0.069(13) 0.079(8) -0.011(8) 0.010(6) -0.016(8)
C16 0.121(18) 0.19(3) 0.24(3) -0.07(2) 0.113(18) -0.009(17)
C17 0.101(16) 0.12(2) 0.16(2) -0.025(18) -0.028(14) 0.016(16)
C18 0.19(2) 0.14(2) 0.119(18) -0.015(16) 0.068(17) -0.023(18)
C19 0.083(14) 0.114(19) 0.153(19) -0.023(16) 0.047(14) 0.004(14)
C20 0.130(17) 0.112(19) 0.076(13) 0.016(13) 0.031(12) -0.046(14)
C21 0.067(7) 0.069(11) 0.072(7) -0.015(7) 0.027(6) -0.015(7)
C22 0.071(7) 0.049(10) 0.081(7) -0.024(7) 0.033(6) -0.031(7)
C23 0.092(8) 0.047(10) 0.077(7) -0.025(7) 0.033(6) -0.024(7)
C24 0.080(8) 0.063(11) 0.066(7) -0.028(7) 0.020(6) -0.019(7)
C25 0.070(7) 0.070(11) 0.071(7) -0.024(7) 0.024(6) -0.014(7)
C26 0.132(18) 0.12(2) 0.065(12) -0.009(13) 0.004(12) 0.013(16)
C27 0.071(13) 0.107(19) 0.153(19) 0.000(15) 0.040(13) 0.019(13)
C28 0.23(3) 0.16(2) 0.14(2) -0.002(17) 0.091(19) -0.07(2)
C29 0.17(2) 0.11(2) 0.20(2) -0.017(19) 0.015(18) 0.038(19)
C30 0.139(18) 0.15(2) 0.149(19) -0.040(16) 0.095(16) -0.021(16)
C31 0.099(9) 0.050(11) 0.079(8) 0.013(7) 0.029(7) 0.023(8)
C32 0.088(9) 0.098(15) 0.073(8) 0.010(9) 0.020(6) 0.016(9)
C33 0.081(8) 0.093(14) 0.071(7) 0.015(8) 0.015(7) 0.035(8)
C34 0.081(8) 0.080(13) 0.089(8) 0.003(8) 0.021(6) 0.039(8)
C35 0.084(8) 0.043(11) 0.096(9) 0.007(8) 0.028(7) 0.034(7)
C36 0.30(3) 0.24(3) 0.15(2) 0.01(2) 0.13(2) 0.07(2)
C37 0.14(2) 0.12(2) 0.22(3) -0.02(2) -0.010(17) 0.008(19)
C38 0.18(2) 0.22(3) 0.17(2) 0.040(18) 0.136(18) 0.077(18)
C39 0.21(3) 0.15(2) 0.14(2) -0.042(18) 0.023(18) 0.03(2)
C40 0.19(3) 0.19(3) 0.29(3) 0.08(2) 0.13(2) -0.04(2)
B1 0.051(9) 0.078(11) 0.054(6) -0.008(6) 0.010(6) -0.017(8)
B2 0.076(9) 0.083(10) 0.055(7) -0.010(7) 0.012(7) -0.024(7)
B3 0.076(9) 0.083(10) 0.056(7) -0.007(7) 0.005(7) -0.021(7)
B4 0.077(8) 0.063(9) 0.045(7) -0.003(6) -0.001(6) -0.017(7)
B5 0.081(8) 0.061(9) 0.058(8) -0.006(6) 0.016(7) -0.019(7)
B6 0.077(7) 0.061(10) 0.051(9) 0.011(7) 0.012(6) -0.020(7)
B7 0.072(7) 0.065(10) 0.044(9) 0.001(8) 0.013(6) 0.003(7)
B8 0.076(8) 0.070(9) 0.061(8) 0.008(6) 0.014(7) 0.007(7)
B9 0.071(8) 0.067(9) 0.049(8) 0.006(6) 0.009(6) 0.004(7)
B10 0.082(9) 0.075(9) 0.058(7) 0.002(6) 0.020(7) -0.001(7)
B11 0.065(9) 0.075(9) 0.060(7) 0.003(6) 0.008(6) 0.002(7)
B12 0.049(8) 0.071(10) 0.058(6) 0.002(6) 0.021(6) 0.013(7)
Ir1 0.0400(4) 0.0523(6) 0.0364(4) 0.0023(3) 0.0144(3) 0.0049(3)
Ir2 0.0472(4) 0.0496(6) 0.0433(4) 0.0009(3) 0.0081(3) 0.0009(3)
Ir3 0.0416(4) 0.0452(5) 0.0394(4) -0.0009(3) 0.0133(3) -0.0002(3)
Ir4 0.0435(4) 0.0466(5) 0.0370(4) -0.0016(3) 0.0128(3) 0.0015(3)

loop_
_atom_type_symbol
_atom_type_description
_atom_type_scat_dispersion_real
_atom_type_scat_dispersion_imag
_atom_type_scat_source
C C 0.0033 0.0016 'International Tables Vol C Tables 4.2.6.8 and 6.1.1.4'
H H 0.0000 0.0000 'International Tables Vol C Tables 4.2.6.8 and 6.1.1.4'
B B 0.0013 0.0007 'International Tables Vol C Tables 4.2.6.8 and 6.1.1.4'
Ir Ir -1.4442 7.9887 'International Tables Vol C Tables 4.2.6.8 and 6.1.1.4'

loop_
_geom_angle_atom_site_label_1
_geom_angle_atom_site_label_2
_geom_angle_atom_site_label_3
_geom_angle
C5 C1 C2 108.7(14)
C5 C1 C6 129.5(18)
C2 C1 C6 121.5(18)
C5 C1 Ir1 74.2(10)
C2 C1 Ir1 72.2(11)
C6 C1 Ir1 124.9(13)
C3 C2 C1 105.8(16)
C3 C2 C7 125.8(17)
C1 C2 C7 128.4(17)
C3 C2 Ir1 70.8(12)
C1 C2 Ir1 70.6(11)
C7 C2 Ir1 123.7(14)
C4 C3 C2 110.4(15)
C4 C3 C8 122.5(17)
C2 C3 C8 127.1(18)
C4 C3 Ir1 72.6(10)
C2 C3 Ir1 72.5(11)
C8 C3 Ir1 123.5(14)
C3 C4 C5 106.7(15)
C3 C4 C9 127.7(17)
C5 C4 C9 124.8(17)
C3 C4 Ir1 71.4(9)
C5 C4 Ir1 72.9(9)
C9 C4 Ir1 128.9(15)
C1 C5 C4 108.3(15)
C1 C5 C10 125.7(16)
C4 C5 C10 125.9(16)
C1 C5 Ir1 70.1(9)
C4 C5 Ir1 70.2(9)
C10 C5 Ir1 127.1(12)
C1 C6 H6A 109.5
C1 C6 H6B 109.5
H6A C6 H6B 109.5
C1 C6 H6C 109.5
H6A C6 H6C 109.5
H6B C6 H6C 109.5
C2 C7 H7A 109.5
C2 C7 H7B 109.5
H7A C7 H7B 109.5
C2 C7 H7C 109.5
H7A C7 H7C 109.5
H7B C7 H7C 109.5
C3 C8 H8A 109.5
C3 C8 H8B 109.5
H8A C8 H8B 109.5
C3 C8 H8C 109.5
H8A C8 H8C 109.5
H8B C8 H8C 109.5
C4 C9 H9A 109.5
C4 C9 H9B 109.5
H9A C9 H9B 109.5
C4 C9 H9C 109.5
H9A C9 H9C 109.5
H9B C9 H9C 109.5
C5 C10 H10A 109.5
C5 C10 H10B 109.5
H10A C10 H10B 109.5
C5 C10 H10C 109.5
H10A C10 H10C 109.5
H10B C10 H10C 109.5
C15 C11 C12 107(2)
C15 C11 C16 126(2)
C12 C11 C16 127(2)
C15 C11 Ir2 67.6(13)
C12 C11 Ir2 71.8(12)
C16 C11 Ir2 124.0(18)
C13 C12 C17 132(3)
C13 C12 C11 103.6(19)
C17 C12 C11 123(2)
C13 C12 Ir2 69.4(12)
C17 C12 Ir2 131.5(19)
C11 C12 Ir2 70.4(11)
C12 C13 C14 114(2)
C12 C13 C18 124(2)
C14 C13 C18 122(2)
C12 C13 Ir2 76.5(14)
C14 C13 Ir2 70.8(12)
C18 C13 Ir2 125.0(16)
C13 C14 C15 105.8(19)
C13 C14 C19 128(2)
C15 C14 C19 125(2)
C13 C14 Ir2 72.9(13)
C15 C14 Ir2 70.5(13)
C19 C14 Ir2 128.8(15)
C11 C15 C14 110(2)
C11 C15 C20 123(2)
C14 C15 C20 126(2)
C11 C15 Ir2 77.1(15)
C14 C15 Ir2 72.5(13)
C20 C15 Ir2 127.7(15)
C11 C16 H16A 109.5
C11 C16 H16B 109.5
H16A C16 H16B 109.5
C11 C16 H16C 109.5
H16A C16 H16C 109.5
H16B C16 H16C 109.5
C12 C17 H17A 109.5
C12 C17 H17B 109.5
H17A C17 H17B 109.5
C12 C17 H17C 109.5
H17A C17 H17C 109.5
H17B C17 H17C 109.5
C13 C18 H18A 109.5
C13 C18 H18B 109.5
H18A C18 H18B 109.5
C13 C18 H18C 109.5
H18A C18 H18C 109.5
H18B C18 H18C 109.5
C14 C19 H19A 109.5
C14 C19 H19B 109.5
H19A C19 H19B 109.5
C14 C19 H19C 109.5
H19A C19 H19C 109.5
H19B C19 H19C 109.5
C15 C20 H20A 109.5
C15 C20 H20B 109.5
H20A C20 H20B 109.5
C15 C20 H20C 109.5
H20A C20 H20C 109.5
H20B C20 H20C 109.5
C25 C21 C22 104.8(18)
C25 C21 C26 124(2)
C22 C21 C26 130(2)
C25 C21 Ir3 69.4(11)
C22 C21 Ir3 70.1(10)
C26 C21 Ir3 130.2(16)
C21 C22 C23 111.0(18)
C21 C22 C27 124(2)
C23 C22 C27 125.1(19)
C21 C22 Ir3 74.4(10)
C23 C22 Ir3 71.4(11)
C27 C22 Ir3 126.8(14)
C22 C23 C24 106.5(18)
C22 C23 C28 127(2)
C24 C23 C28 126(2)
C22 C23 Ir3 71.7(11)
C24 C23 Ir3 72.9(12)
C28 C23 Ir3 122.7(16)
C25 C24 C23 103.9(19)
C25 C24 C29 136(3)
C23 C24 C29 120(2)
C25 C24 Ir3 69.6(12)
C23 C24 Ir3 69.9(12)
C29 C24 Ir3 122.9(17)
C21 C25 C24 113.6(19)
C21 C25 C30 124(2)
C24 C25 C30 122(2)
C21 C25 Ir3 75.3(12)
C24 C25 Ir3 73.9(11)
C30 C25 Ir3 125.5(15)
C21 C26 H26A 109.5
C21 C26 H26B 109.5
H26A C26 H26B 109.5
C21 C26 H26C 109.5
H26A C26 H26C 109.5
H26B C26 H26C 109.5
C22 C27 H27A 109.5
C22 C27 H27B 109.5
H27A C27 H27B 109.5
C22 C27 H27C 109.5
H27A C27 H27C 109.5
H27B C27 H27C 109.5
C23 C28 H28A 109.5
C23 C28 H28B 109.5
H28A C28 H28B 109.5
C23 C28 H28C 109.5
H28A C28 H28C 109.5
H28B C28 H28C 109.5
C24 C29 H29A 109.5
C24 C29 H29B 109.5
H29A C29 H29B 109.5
C24 C29 H29C 109.5
H29A C29 H29C 109.5
H29B C29 H29C 109.5
C25 C30 H30A 109.5
C25 C30 H30B 109.5
H30A C30 H30B 109.5
C25 C30 H30C 109.5
H30A C30 H30C 109.5
H30B C30 H30C 109.5
C32 C31 C35 106(2)
C32 C31 C36 137(3)
C35 C31 C36 116(3)
C32 C31 Ir4 75.8(13)
C35 C31 Ir4 68.0(11)
C36 C31 Ir4 124.9(19)
C31 C32 C33 112(2)
C31 C32 C37 124(3)
C33 C32 C37 124(3)
C31 C32 Ir4 69.9(13)
C33 C32 Ir4 70.8(12)
C37 C32 Ir4 128(2)
C32 C33 C34 107(2)
C32 C33 C38 123(2)
C34 C33 C38 130(2)
C32 C33 Ir4 74.9(14)
C34 C33 Ir4 68.0(12)
C38 C33 Ir4 125.9(17)
C35 C34 C33 106(2)
C35 C34 C39 141(3)
C33 C34 C39 113(2)
C35 C34 Ir4 70.7(13)
C33 C34 Ir4 74.0(14)
C39 C34 Ir4 123.6(18)
C34 C35 C31 109(2)
C34 C35 C40 111(2)
C31 C35 C40 138(3)
C34 C35 Ir4 72.5(14)
C31 C35 Ir4 74.0(12)
C40 C35 Ir4 128.6(18)
C31 C36 H36A 109.5
C31 C36 H36B 109.5
H36A C36 H36B 109.5
C31 C36 H36C 109.5
H36A C36 H36C 109.5
H36B C36 H36C 109.5
C32 C37 H37A 109.5
C32 C37 H37B 109.5
H37A C37 H37B 109.5
C32 C37 H37C 109.5
H37A C37 H37C 109.5
H37B C37 H37C 109.5
C33 C38 H38A 109.5
C33 C38 H38B 109.5
H38A C38 H38B 109.5
C33 C38 H38C 109.5
H38A C38 H38C 109.5
H38B C38 H38C 109.5
C34 C39 H39A 109.5
C34 C39 H39B 109.5
H39A C39 H39B 109.5
C34 C39 H39C 109.5
H39A C39 H39C 109.5
H39B C39 H39C 109.5
C35 C40 H40A 109.5
C35 C40 H40B 109.5
H40A C40 H40B 109.5
C35 C40 H40C 109.5
H40A C40 H40C 109.5
H40B C40 H40C 109.5
B2 B1 B3 61.3(13)
B2 B1 Ir1 62.8(11)
B3 B1 Ir1 101.0(13)
B2 B1 Ir2 104.5(13)
B3 B1 Ir2 65.3(10)
Ir1 B1 Ir2 80.7(8)
B2 B1 H1 132.9
B3 B1 H1 133.5
Ir1 B1 H1 125.1
Ir2 B1 H1 122.4
B5 B2 B1 110.0(16)
B5 B2 B3 82.0(15)
B1 B2 B3 59.9(12)
B5 B2 Ir1 69.0(11)
B1 B2 Ir1 65.7(10)
B3 B2 Ir1 102.1(12)
B5 B2 H2 118.9
B1 B2 H2 131.1
B3 B2 H2 126.8
Ir1 B2 H2 130.7
B4 B3 B1 110.6(18)
B4 B3 B2 91.1(17)
B1 B3 B2 58.9(12)
B4 B3 Ir2 64.8(10)
B1 B3 Ir2 63.7(9)
B2 B3 Ir2 101.9(13)
B4 B3 H3 116.4
B1 B3 H3 132.7
B2 B3 H3 123.0
Ir2 B3 H3 134.5
B5 B4 B3 87.7(16)
B5 B4 B6 61.8(13)
B3 B4 B6 113.3(16)
B5 B4 Ir2 105.7(13)
B3 B4 Ir2 67.3(10)
B6 B4 Ir2 67.1(10)
B5 B4 H4 122.9
B3 B4 H4 116.7
B6 B4 H4 129.8
Ir2 B4 H4 131.1
B4 B5 B2 98.5(18)
B4 B5 B6 61.3(13)
B2 B5 B6 113.5(16)
B4 B5 Ir1 103.4(12)
B2 B5 Ir1 63.2(10)
B6 B5 Ir1 62.5(9)
B4 B5 H5 118.7
B2 B5 H5 113.3
B6 B5 H5 132.4
Ir1 B5 H5 137.3
B4 B6 B5 56.9(13)
B4 B6 Ir1 104.7(14)
B5 B6 Ir1 68.5(10)
B4 B6 Ir2 64.5(11)
B5 B6 Ir2 100.9(15)
Ir1 B6 Ir2 81.3(8)
B4 B6 H6 134.2
B5 B6 H6 134.2
Ir1 B6 H6 120.8
Ir2 B6 H6 124.3
B9 B7 B8 53.5(13)
B9 B7 Ir3 103.0(14)
B8 B7 Ir3 67.0(10)
B9 B7 Ir4 62.8(10)
B8 B7 Ir4 94.7(13)
Ir3 B7 Ir4 80.2(7)
B9 B7 H7 135.2
B8 B7 H7 137.8
Ir3 B7 H7 121.3
Ir4 B7 H7 126.9
B9 B8 B11 104.7(19)
B9 B8 B7 62.0(13)
B11 B8 B7 118.0(16)
B9 B8 Ir3 106.1(12)
B11 B8 Ir3 64.5(11)
B7 B8 Ir3 63.4(9)
B9 B8 H8 115.7
B11 B8 H8 109.1
B7 B8 H8 132.0
Ir3 B8 H8 137.6
B8 B9 B10 83.0(17)
B8 B9 B7 64.5(14)
B10 B9 B7 115.2(17)
B8 B9 Ir4 104.4(13)
B10 B9 Ir4 69.0(11)
B7 B9 Ir4 67.7(9)
B8 B9 H9 124.7
B10 B9 H9 117.4
B7 B9 H9 127.2
Ir4 B9 H9 130.6
B9 B10 B12 110.5(17)
B9 B10 B11 92.8(17)
B12 B10 B11 58.3(11)
B9 B10 Ir4 63.2(10)
B12 B10 Ir4 63.8(9)
B11 B10 Ir4 101.4(12)
B9 B10 H10 116.3
B12 B10 H10 132.9
B11 B10 H10 122.6
Ir4 B10 H10 135.5
B8 B11 B12 108.7(17)
B8 B11 B10 78.5(16)
B12 B11 B10 60.5(13)
B8 B11 Ir3 70.4(12)
B12 B11 Ir3 66.7(10)
B10 B11 Ir3 103.3(13)
B8 B11 H11 120.4
B12 B11 H11 130.8
B10 B11 H11 127.6
Ir3 B11 H11 128.8
B11 B12 B10 61.1(13)
B11 B12 Ir4 104.5(12)
B10 B12 Ir4 65.8(10)
B11 B12 Ir3 63.5(10)
B10 B12 Ir3 101.7(12)
Ir4 B12 Ir3 80.2(7)
B11 B12 H12 132.7
B10 B12 H12 133.1
Ir4 B12 H12 122.5
Ir3 B12 H12 124.9
B6 Ir1 B2 89.3(9)
B6 Ir1 B1 94.4(10)
B2 Ir1 B1 51.5(8)
B6 Ir1 B5 49.0(8)
B2 Ir1 B5 47.8(9)
B1 Ir1 B5 85.2(9)
B6 Ir1 C3 160.5(9)
B2 Ir1 C3 106.4(8)
B1 Ir1 C3 104.3(8)
B5 Ir1 C3 136.8(8)
B6 Ir1 C1 99.8(8)
B2 Ir1 C1 132.3(8)
B1 Ir1 C1 165.2(7)
B5 Ir1 C1 107.3(8)
C3 Ir1 C1 61.1(6)
B6 Ir1 C4 133.3(8)
B2 Ir1 C4 135.9(8)
B1 Ir1 C4 105.5(7)
B5 Ir1 C4 168.0(8)
C3 Ir1 C4 36.0(6)
C1 Ir1 C4 61.4(6)
B6 Ir1 C2 129.2(8)
B2 Ir1 C2 103.7(9)
B1 Ir1 C2 132.1(7)
B5 Ir1 C2 107.5(8)
C3 Ir1 C2 36.7(6)
C1 Ir1 C2 37.2(6)
C4 Ir1 C2 61.4(7)
B6 Ir1 C5 102.4(8)
B2 Ir1 C5 164.1(8)
B1 Ir1 C5 136.4(7)
B5 Ir1 C5 135.4(8)
C3 Ir1 C5 60.1(6)
C1 Ir1 C5 35.7(6)
C4 Ir1 C5 36.9(5)
C2 Ir1 C5 60.6(6)
B6 Ir1 Ir2 50.7(7)
B2 Ir1 Ir2 79.5(7)
B1 Ir1 Ir2 49.7(6)
B5 Ir1 Ir2 74.9(6)
C3 Ir1 Ir2 142.2(5)
C1 Ir1 Ir2 140.3(4)
C4 Ir1 Ir2 116.0(5)
C2 Ir1 Ir2 176.8(5)
C5 Ir1 Ir2 116.2(5)
B4 Ir2 B1 87.8(8)
B4 Ir2 B3 47.9(9)
B1 Ir2 B3 51.0(8)
B4 Ir2 B6 48.4(9)
B1 Ir2 B6 91.9(9)
B3 Ir2 B6 84.9(9)
B4 Ir2 C15 101.3(8)
B1 Ir2 C15 148.4(9)
B3 Ir2 C15 115.3(9)
B6 Ir2 C15 116.9(8)
B4 Ir2 C14 118.5(8)
B1 Ir2 C14 112.4(9)
B3 Ir2 C14 101.2(9)
B6 Ir2 C14 153.2(8)
C15 Ir2 C14 37.0(8)
B4 Ir2 C13 154.5(8)
B1 Ir2 C13 100.1(8)
B3 Ir2 C13 121.0(9)
B6 Ir2 C13 153.4(8)
C15 Ir2 C13 60.1(8)
C14 Ir2 C13 36.2(7)
B4 Ir2 C11 117.1(9)
B1 Ir2 C11 155.0(8)
B3 Ir2 C11 149.7(9)
B6 Ir2 C11 102.3(9)
C15 Ir2 C11 35.3(7)
C14 Ir2 C11 60.0(8)
C13 Ir2 C11 58.9(8)
B4 Ir2 C12 154.1(9)
B1 Ir2 C12 117.2(8)
B3 Ir2 C12 154.9(9)
B6 Ir2 C12 119.4(8)
C15 Ir2 C12 61.4(8)
C14 Ir2 C12 60.4(7)
C13 Ir2 C12 34.2(7)
C11 Ir2 C12 37.8(7)
B4 Ir2 Ir1 75.8(7)
B1 Ir2 Ir1 49.6(7)
B3 Ir2 Ir1 76.4(8)
B6 Ir2 Ir1 48.0(5)
C15 Ir2 Ir1 162.0(6)
C14 Ir2 Ir1 158.9(6)
C13 Ir2 Ir1 127.4(5)
C11 Ir2 Ir1 130.0(6)
C12 Ir2 Ir1 114.2(6)
B11 Ir3 B7 89.2(9)
B11 Ir3 B12 49.8(8)
B7 Ir3 B12 93.9(9)
B11 Ir3 B8 45.1(9)
B7 Ir3 B8 49.6(8)
B12 Ir3 B8 80.1(9)
B11 Ir3 C25 108.1(9)
B7 Ir3 C25 160.7(8)
B12 Ir3 C25 103.7(8)
B8 Ir3 C25 140.8(8)
B11 Ir3 C23 129.1(9)
B7 Ir3 C23 102.2(8)
B12 Ir3 C23 163.9(8)
B8 Ir3 C23 110.0(8)
C25 Ir3 C23 60.5(7)
B11 Ir3 C22 163.0(9)
B7 Ir3 C22 102.7(8)
B12 Ir3 C22 139.3(7)
B8 Ir3 C22 138.0(8)
C25 Ir3 C22 58.6(7)
C23 Ir3 C22 36.9(7)
B11 Ir3 C24 102.1(9)
B7 Ir3 C24 133.0(8)
B12 Ir3 C24 128.1(8)
B8 Ir3 C24 111.3(8)
C25 Ir3 C24 36.5(7)
C23 Ir3 C24 37.2(7)
C22 Ir3 C24 61.0(7)
B11 Ir3 C21 138.3(8)
B7 Ir3 C21 131.0(8)
B12 Ir3 C21 108.0(7)
B8 Ir3 C21 171.2(8)
C25 Ir3 C21 35.3(7)
C23 Ir3 C21 61.3(7)
C22 Ir3 C21 35.5(6)
C24 Ir3 C21 61.2(7)
B11 Ir3 Ir4 78.4(7)
B7 Ir3 Ir4 50.3(6)
B12 Ir3 Ir4 49.7(5)
B8 Ir3 Ir4 71.5(7)
C25 Ir3 Ir4 140.0(6)
C23 Ir3 Ir4 144.5(6)
C22 Ir3 Ir4 118.5(5)
C24 Ir3 Ir4 176.5(5)
C21 Ir3 Ir4 116.2(5)
B9 Ir4 B12 87.9(9)
B9 Ir4 C35 124.9(9)
B12 Ir4 C35 107.8(8)
B9 Ir4 B7 49.5(8)
B12 Ir4 B7 93.6(9)
C35 Ir4 B7 158.1(8)
B9 Ir4 B10 47.8(8)
B12 Ir4 B10 50.4(8)
C35 Ir4 B10 103.9(9)
B7 Ir4 B10 86.0(9)
B9 Ir4 C34 101.3(9)
B12 Ir4 C34 140.7(9)
C35 Ir4 C34 36.9(8)
B7 Ir4 C34 121.5(9)
B10 Ir4 C34 110.4(9)
B9 Ir4 C31 162.5(9)
B12 Ir4 C31 101.2(8)
C35 Ir4 C31 38.0(7)
B7 Ir4 C31 143.0(8)
B10 Ir4 C31 129.2(9)
C34 Ir4 C31 62.3(8)
B9 Ir4 C33 112.0(8)
B12 Ir4 C33 160.1(7)
C35 Ir4 C33 61.2(8)
B7 Ir4 C33 99.6(9)
B10 Ir4 C33 145.0(9)
C34 Ir4 C33 38.0(8)
C31 Ir4 C33 59.6(8)
B9 Ir4 C32 144.4(9)
B12 Ir4 C32 126.4(8)
C35 Ir4 C32 59.3(8)
B7 Ir4 C32 111.5(9)
B10 Ir4 C32 162.5(9)
C34 Ir4 C32 60.0(8)
C31 Ir4 C32 34.3(7)
C33 Ir4 C32 34.3(7)
B9 Ir4 Ir3 77.1(7)
B12 Ir4 Ir3 50.2(6)
C35 Ir4 Ir3 151.4(6)
B7 Ir4 Ir3 49.4(6)
B10 Ir4 Ir3 76.7(7)
C34 Ir4 Ir3 169.1(7)
C31 Ir4 Ir3 120.2(6)
C33 Ir4 Ir3 132.3(7)
C32 Ir4 Ir3 115.2(6)

loop_
_geom_bond_atom_site_label_1
_geom_bond_atom_site_label_2
_geom_bond_distance
C1 C5 1.39(2)
C1 C2 1.44(2)
C1 C6 1.51(2)
C1 Ir1 2.241(17)
C2 C3 1.42(2)
C2 C7 1.53(3)
C2 Ir1 2.26(2)
C3 C4 1.39(2)
C3 C8 1.52(2)
C3 Ir1 2.240(17)
C4 C5 1.44(2)
C4 C9 1.48(2)
C4 Ir1 2.256(16)
C5 C10 1.51(2)
C5 Ir1 2.293(14)
C6 H6A 0.9600
C6 H6B 0.9600
C6 H6C 0.9600
C7 H7A 0.9600
C7 H7B 0.9600
C7 H7C 0.9600
C8 H8A 0.9600
C8 H8B 0.9600
C8 H8C 0.9600
C9 H9A 0.9600
C9 H9B 0.9600
C9 H9C 0.9600
C10 H10A 0.9600
C10 H10B 0.9600
C10 H10C 0.9600
C11 C15 1.36(3)
C11 C12 1.49(3)
C11 C16 1.54(3)
C11 Ir2 2.29(2)
C12 C13 1.33(3)
C12 C17 1.43(3)
C12 Ir2 2.305(19)
C13 C14 1.37(2)
C13 C18 1.57(3)
C13 Ir2 2.22(2)
C14 C15 1.38(3)
C14 C19 1.53(3)
C14 Ir2 2.19(2)
C15 C20 1.52(3)
C15 Ir2 2.17(2)
C16 H16A 0.9600
C16 H16B 0.9600
C16 H16C 0.9600
C17 H17A 0.9600
C17 H17B 0.9600
C17 H17C 0.9600
C18 H18A 0.9600
C18 H18B 0.9600
C18 H18C 0.9600
C19 H19A 0.9600
C19 H19B 0.9600
C19 H19C 0.9600
C20 H20A 0.9600
C20 H20B 0.9600
C20 H20C 0.9600
C21 C25 1.38(3)
C21 C22 1.39(2)
C21 C26 1.48(3)
C21 Ir3 2.304(18)
C22 C23 1.42(3)
C22 C27 1.52(3)
C22 Ir3 2.250(16)
C23 C24 1.45(3)
C23 C28 1.50(3)
C23 Ir3 2.24(2)
C24 C25 1.41(3)
C24 C29 1.48(3)
C24 Ir3 2.29(2)
C25 C30 1.52(3)
C25 Ir3 2.229(19)
C26 H26A 0.9600
C26 H26B 0.9600
C26 H26C 0.9600
C27 H27A 0.9600
C27 H27B 0.9600
C27 H27C 0.9600
C28 H28A 0.9600
C28 H28B 0.9600
C28 H28C 0.9600
C29 H29A 0.9600
C29 H29B 0.9600
C29 H29C 0.9600
C30 H30A 0.9600
C30 H30B 0.9600
C30 H30C 0.9600
C31 C32 1.33(3)
C31 C35 1.43(3)
C31 C36 1.48(3)
C31 Ir4 2.225(19)
C32 C33 1.34(3)
C32 C37 1.50(4)
C32 Ir4 2.30(2)
C33 C34 1.44(3)
C33 C38 1.54(3)
C33 Ir4 2.25(2)
C34 C35 1.37(3)
C34 C39 1.56(3)
C34 Ir4 2.17(2)
C35 C40 1.55(3)
C35 Ir4 2.15(2)
C36 H36A 0.9600
C36 H36B 0.9600
C36 H36C 0.9600
C37 H37A 0.9600
C37 H37B 0.9600
C37 H37C 0.9600
C38 H38A 0.9600
C38 H38B 0.9600
C38 H38C 0.9600
C39 H39A 0.9600
C39 H39B 0.9600
C39 H39C 0.9600
C40 H40A 0.9600
C40 H40B 0.9600
C40 H40C 0.9600
B1 B2 1.83(3)
B1 B3 1.85(3)
B1 Ir1 2.13(2)
B1 Ir2 2.13(2)
B1 H1 1.1000
B2 B5 1.73(3)
B2 B3 1.88(4)
B2 Ir1 2.08(2)
B2 H2 1.1000
B3 B4 1.74(3)
B3 Ir2 2.16(2)
B3 H3 1.1000
B4 B5 1.68(3)
B4 B6 1.76(3)
B4 Ir2 2.120(18)
B4 H4 1.1000
B5 B6 1.76(3)
B5 Ir1 2.18(2)
B5 H5 1.1000
B6 Ir1 2.08(2)
B6 Ir2 2.16(3)
B6 H6 1.1000
B7 B9 1.77(3)
B7 B8 1.81(3)
B7 Ir3 2.13(2)
B7 Ir4 2.15(2)
B7 H7 1.1000
B8 B9 1.61(4)
B8 B11 1.65(3)
B8 Ir3 2.19(2)
B8 H8 1.1000
B9 B10 1.72(3)
B9 Ir4 2.073(19)
B9 H9 1.1000
B10 B12 1.83(3)
B10 B11 1.84(4)
B10 Ir4 2.17(2)
B10 H10 1.1000
B11 B12 1.79(3)
B11 Ir3 2.10(2)
B11 H11 1.1000
B12 Ir4 2.13(2)
B12 Ir3 2.15(2)
B12 H12 1.1000
Ir1 Ir2 2.7620(11)
Ir3 Ir4 2.7580(10)

loop_
_geom_torsion_atom_site_label_1
_geom_torsion_atom_site_label_2
_geom_torsion_atom_site_label_3
_geom_torsion_atom_site_label_4
_geom_torsion
C5 C1 C2 C3 3(2)
C6 C1 C2 C3 177.1(17)
Ir1 C1 C2 C3 -62.4(13)
C5 C1 C2 C7 -176.1(19)
C6 C1 C2 C7 -2(3)
Ir1 C1 C2 C7 118(2)
C5 C1 C2 Ir1 65.7(12)
C6 C1 C2 Ir1 -120.5(17)
C1 C2 C3 C4 -1(2)
C7 C2 C3 C4 178.6(19)
Ir1 C2 C3 C4 -63.2(14)
C1 C2 C3 C8 -178.5(19)
C7 C2 C3 C8 1(3)
Ir1 C2 C3 C8 119(2)
C1 C2 C3 Ir1 62.3(12)
C7 C2 C3 Ir1 -118(2)
C2 C3 C4 C5 -2(2)
C8 C3 C4 C5 176.0(17)
Ir1 C3 C4 C5 -64.9(12)
C2 C3 C4 C9 -171.7(19)
C8 C3 C4 C9 6(3)
Ir1 C3 C4 C9 125(2)
C2 C3 C4 Ir1 63.1(13)
C8 C3 C4 Ir1 -119.1(19)
C2 C1 C5 C4 -4.4(19)
C6 C1 C5 C4 -177.6(19)
Ir1 C1 C5 C4 60.0(12)
C2 C1 C5 C10 173.5(17)
C6 C1 C5 C10 0(3)
Ir1 C1 C5 C10 -122.0(17)
C2 C1 C5 Ir1 -64.4(13)
C6 C1 C5 Ir1 122(2)
C3 C4 C5 C1 4(2)
C9 C4 C5 C1 174.1(19)
Ir1 C4 C5 C1 -60.0(11)
C3 C4 C5 C10 -174.1(17)
C9 C4 C5 C10 -4(3)
Ir1 C4 C5 C10 122.1(17)
C3 C4 C5 Ir1 63.8(12)
C9 C4 C5 Ir1 -126(2)
C15 C11 C12 C13 -3(2)
C16 C11 C12 C13 179(2)
Ir2 C11 C12 C13 -61.9(15)
C15 C11 C12 C17 -174(2)
C16 C11 C12 C17 8(4)
Ir2 C11 C12 C17 127(2)
C15 C11 C12 Ir2 58.7(15)
C16 C11 C12 Ir2 -119(3)
C17 C12 C13 C14 170(3)
C11 C12 C13 C14 1(3)
Ir2 C12 C13 C14 -61.7(16)
C17 C12 C13 C18 -5(4)
C11 C12 C13 C18 -174(2)
Ir2 C12 C13 C18 123(2)
C17 C12 C13 Ir2 -128(3)
C11 C12 C13 Ir2 62.6(14)
C12 C13 C14 C15 2(3)
C18 C13 C14 C15 177(2)
Ir2 C13 C14 C15 -63.3(14)
C12 C13 C14 C19 -169(2)
C18 C13 C14 C19 6(4)
Ir2 C13 C14 C19 126(2)
C12 C13 C14 Ir2 65.0(18)
C18 C13 C14 Ir2 -120(2)
C12 C11 C15 C14 4(3)
C16 C11 C15 C14 -178(2)
Ir2 C11 C15 C14 65.8(16)
C12 C11 C15 C20 172(2)
C16 C11 C15 C20 -10(4)
Ir2 C11 C15 C20 -127(2)
C12 C11 C15 Ir2 -61.4(15)
C16 C11 C15 Ir2 117(3)
C13 C14 C15 C11 -4(2)
C19 C14 C15 C11 167(2)
Ir2 C14 C15 C11 -68.7(17)
C13 C14 C15 C20 -171(2)
C19 C14 C15 C20 0(3)
Ir2 C14 C15 C20 124(2)
C13 C14 C15 Ir2 64.9(15)
C19 C14 C15 Ir2 -124(2)
C25 C21 C22 C23 -1(2)
C26 C21 C22 C23 171(2)
Ir3 C21 C22 C23 -62.4(13)
C25 C21 C22 C27 -174.8(19)
C26 C21 C22 C27 -2(3)
Ir3 C21 C22 C27 124(2)
C25 C21 C22 Ir3 61.1(14)
C26 C21 C22 Ir3 -126(2)
C21 C22 C23 C24 -1(2)
C27 C22 C23 C24 172.6(19)
Ir3 C22 C23 C24 -65.1(13)
C21 C22 C23 C28 -178(2)
C27 C22 C23 C28 -5(3)
Ir3 C22 C23 C28 118(2)
C21 C22 C23 Ir3 64.3(13)
C27 C22 C23 Ir3 -122(2)
C22 C23 C24 C25 3(2)
C28 C23 C24 C25 180(2)
Ir3 C23 C24 C25 -61.8(13)
C22 C23 C24 C29 -179(2)
C28 C23 C24 C29 -1(3)
Ir3 C23 C24 C29 117(2)
C22 C23 C24 Ir3 64.3(13)
C28 C23 C24 Ir3 -118(2)
C22 C21 C25 C24 3(2)
C26 C21 C25 C24 -170(2)
Ir3 C21 C25 C24 64.7(15)
C22 C21 C25 C30 175(2)
C26 C21 C25 C30 2(4)
Ir3 C21 C25 C30 -123(2)
C22 C21 C25 Ir3 -61.6(13)
C26 C21 C25 Ir3 125(2)
C23 C24 C25 C21 -4(2)
C29 C24 C25 C21 178(3)
Ir3 C24 C25 C21 -65.6(16)
C23 C24 C25 C30 -175.9(19)
C29 C24 C25 C30 5(4)
Ir3 C24 C25 C30 122(2)
C23 C24 C25 Ir3 62.0(13)
C29 C24 C25 Ir3 -117(3)
C35 C31 C32 C33 -4(3)
C36 C31 C32 C33 -175(3)
Ir4 C31 C32 C33 58.1(18)
C35 C31 C32 C37 176(2)
C36 C31 C32 C37 4(5)
Ir4 C31 C32 C37 -122(3)
C35 C31 C32 Ir4 -61.8(13)
C36 C31 C32 Ir4 127(3)
C31 C32 C33 C34 3(3)
C37 C32 C33 C34 -176(2)
Ir4 C32 C33 C34 60.8(15)
C31 C32 C33 C38 179(2)
C37 C32 C33 C38 0(4)
Ir4 C32 C33 C38 -123(2)
C31 C32 C33 Ir4 -57.6(18)
C37 C32 C33 Ir4 123(3)
C32 C33 C34 C35 -1(3)
C38 C33 C34 C35 -177(2)
Ir4 C33 C34 C35 63.9(14)
C32 C33 C34 C39 174(2)
C38 C33 C34 C39 -1(4)
Ir4 C33 C34 C39 -120(2)
C32 C33 C34 Ir4 -65.4(17)
C38 C33 C34 Ir4 119(2)
C33 C34 C35 C31 -1(2)
C39 C34 C35 C31 -175(3)
Ir4 C34 C35 C31 65.5(14)
C33 C34 C35 C40 168(2)
C39 C34 C35 C40 -6(4)
Ir4 C34 C35 C40 -125(2)
C33 C34 C35 Ir4 -66.2(16)
C39 C34 C35 Ir4 120(3)
C32 C31 C35 C34 3(2)
C36 C31 C35 C34 176(2)
Ir4 C31 C35 C34 -64.5(15)
C32 C31 C35 C40 -162(3)
C36 C31 C35 C40 12(4)
Ir4 C31 C35 C40 131(3)
C32 C31 C35 Ir4 67.1(16)
C36 C31 C35 Ir4 -119(2)
B3 B1 B2 B5 67.5(18)
Ir1 B1 B2 B5 -54.3(15)
Ir2 B1 B2 B5 17(2)
Ir1 B1 B2 B3 -121.8(13)
Ir2 B1 B2 B3 -50.6(12)
B3 B1 B2 Ir1 121.8(13)
Ir2 B1 B2 Ir1 71.2(9)
B2 B1 B3 B4 -78.4(18)
Ir1 B1 B3 B4 -28.0(18)
Ir2 B1 B3 B4 46.2(13)
Ir1 B1 B3 B2 50.3(11)
Ir2 B1 B3 B2 124.6(13)
B2 B1 B3 Ir2 -124.6(13)
Ir1 B1 B3 Ir2 -74.2(8)
B5 B2 B3 B4 -5.3(12)
B1 B2 B3 B4 113.5(15)
Ir1 B2 B3 B4 61.1(12)
B5 B2 B3 B1 -118.8(16)
Ir1 B2 B3 B1 -52.4(11)
B5 B2 B3 Ir2 -69.8(13)
B1 B2 B3 Ir2 49.0(11)
Ir1 B2 B3 Ir2 -3.4(12)
B1 B3 B4 B5 62.4(17)
B2 B3 B4 B5 5.4(13)
Ir2 B3 B4 B5 108.0(12)
B1 B3 B4 B6 5(2)
B2 B3 B4 B6 -52.4(17)
Ir2 B3 B4 B6 50.2(13)
B1 B3 B4 Ir2 -45.6(13)
B2 B3 B4 Ir2 -102.6(11)
B3 B4 B5 B2 -5.9(14)
B6 B4 B5 B2 112.2(16)
Ir2 B4 B5 B2 59.8(15)
B3 B4 B5 B6 -118.1(15)
Ir2 B4 B5 B6 -52.4(12)
B3 B4 B5 Ir1 -70.2(13)
B6 B4 B5 Ir1 47.8(12)
Ir2 B4 B5 Ir1 -4.6(15)
B1 B2 B5 B4 -48.3(19)
B3 B2 B5 B4 5.5(13)
Ir1 B2 B5 B4 -100.7(12)
B1 B2 B5 B6 14(2)
B3 B2 B5 B6 67.9(18)
Ir1 B2 B5 B6 -38.4(15)
B1 B2 B5 Ir1 52.5(13)
B3 B2 B5 Ir1 106.3(10)
B3 B4 B6 B5 73.7(17)
Ir2 B4 B6 B5 124.1(13)
B5 B4 B6 Ir1 -51.5(12)
B3 B4 B6 Ir1 22.3(19)
Ir2 B4 B6 Ir1 72.6(9)
B5 B4 B6 Ir2 -124.1(13)
B3 B4 B6 Ir2 -50.3(13)
B2 B5 B6 B4 -87(2)
Ir1 B5 B6 B4 -125.6(14)
B4 B5 B6 Ir1 125.6(14)
B2 B5 B6 Ir1 38.7(16)
B4 B5 B6 Ir2 49.6(12)
B2 B5 B6 Ir2 -37.4(19)
Ir1 B5 B6 Ir2 -76.0(8)
Ir3 B7 B8 B9 128.2(13)
Ir4 B7 B8 B9 50.9(11)
B9 B7 B8 B11 -92(2)
Ir3 B7 B8 B11 35.7(18)
Ir4 B7 B8 B11 -42(2)
B9 B7 B8 Ir3 -128.2(13)
Ir4 B7 B8 Ir3 -77.3(7)
B11 B8 B9 B10 -8.1(15)
B7 B8 B9 B10 -122.3(15)
Ir3 B8 B9 B10 -75.3(14)
B11 B8 B9 B7 114.2(16)
Ir3 B8 B9 B7 47.0(12)
B11 B8 B9 Ir4 58.0(16)
B7 B8 B9 Ir4 -56.1(11)
Ir3 B8 B9 Ir4 -9.2(15)
Ir3 B7 B9 B8 -47.9(12)
Ir4 B7 B9 B8 -119.6(13)
B8 B7 B9 B10 68.0(18)
Ir3 B7 B9 B10 20.1(19)
Ir4 B7 B9 B10 -51.5(15)
B8 B7 B9 Ir4 119.6(13)
Ir3 B7 B9 Ir4 71.7(8)
B8 B9 B10 B12 64.2(17)
B7 B9 B10 B12 7(2)
Ir4 B9 B10 B12 -44.2(14)
B8 B9 B10 B11 7.0(13)
B7 B9 B10 B11 -50.5(18)
Ir4 B9 B10 B11 -101.3(11)
B8 B9 B10 Ir4 108.4(12)
B7 B9 B10 Ir4 50.9(14)
B9 B8 B11 B12 -45(2)
B7 B8 B11 B12 20(3)
Ir3 B8 B11 B12 55.6(13)
B9 B8 B11 B10 7.7(14)
B7 B8 B11 B10 73.4(19)
Ir3 B8 B11 B10 108.8(11)
B9 B8 B11 Ir3 -101.1(13)
B7 B8 B11 Ir3 -35.4(17)
B9 B10 B11 B8 -7.0(13)
B12 B10 B11 B8 -119.5(16)
Ir4 B10 B11 B8 -70.2(12)
B9 B10 B11 B12 112.5(15)
Ir4 B10 B11 B12 49.3(11)
B9 B10 B11 Ir3 59.5(13)
B12 B10 B11 Ir3 -53.0(11)
Ir4 B10 B11 Ir3 -3.8(12)
B8 B11 B12 B10 64.3(18)
Ir3 B11 B12 B10 122.2(12)
B8 B11 B12 Ir4 13.1(19)
B10 B11 B12 Ir4 -51.2(12)
Ir3 B11 B12 Ir4 70.9(9)
B8 B11 B12 Ir3 -57.9(15)
B10 B11 B12 Ir3 -122.2(12)
B9 B10 B12 B11 -80.3(18)
Ir4 B10 B12 B11 -124.2(13)
B9 B10 B12 Ir4 43.9(14)
B11 B10 B12 Ir4 124.2(13)
B9 B10 B12 Ir3 -29.6(18)
B11 B10 B12 Ir3 50.7(11)
Ir4 B10 B12 Ir3 -73.5(8)
